data_4030345
loop_
_publ_author_name
'Krebs, B.'
'Stiller, S.'
'Tytko, K. H.'
'Mehmke, J.'

_publ_section_title
;
 Structure and bonding in the high molecular weight isopolymolybdate ion,
 [Mo36O112(H2O)16]8-. The crystal structure of Na8[Mo36O112(H2O)16].58H2O
;
_journal_name_full 'European Journal of Solid State and Inorganic Chemistry'
_journal_page_first 883
_journal_page_last 903
_journal_volume 28
_journal_year 1991
_chemical_formula_sum 'H148 Mo36 Na8 O186'
_chemical_formula_weight 6762.83
_space_group_IT_number 15
_symmetry_cell_setting monoclinic
_symmetry_Int_Tables_number 15
_symmetry_space_group_name_Hall '-I 2ya'
_symmetry_space_group_name_H-M 'I 1 2/a 1'
_cell_angle_alpha 90
_cell_angle_beta 95.73(2)
_cell_angle_gamma 90
_cell_formula_units_Z 4
_cell_length_a 32.971(10)
_cell_length_b 19.662(7)
_cell_length_c 25.288(8)
_cell_volume 16312(9)
_diffrn_ambient_temperature 173
_diffrn_radiation_probe x-ray
_diffrn_radiation_type MoK\a
_diffrn_radiation_wavelength 0.71069
_exptl_absorpt_coefficient_mu 27.8
_exptl_crystal_density_diffrn 2.753
_exptl_crystal_density_meas 2.71
_refine_ls_number_parameters 552
_refine_ls_number_reflns 12540
_refine_ls_R_factor_gt 0.088
_refine_ls_wR_factor_gt 0.079
_cod_data_source_file EJSSIC-1991-28-883-903.cif
_cod_data_source_block Na8Mo36O112
_cod_original_sg_symbol_H-M 'I 2/a'
_cod_database_code 4030345

loop_
_symmetry_equiv_pos_site_id
_symmetry_equiv_pos_as_xyz
1 x,y,z
2 1/2-x,y,-z
3 -x,-y,-z
4 1/2+x,-y,z
5 1/2+x,1/2+y,1/2+z
6 -x,1/2+y,1/2-z
7 1/2-x,1/2-y,1/2-z
8 x,1/2-y,1/2+z

loop_
_atom_site_label
_atom_site_type_symbol
_atom_site_thermal_displace_type
_atom_site_fract_x
_atom_site_fract_y
_atom_site_fract_z
_atom_site_occupancy
_atom_site_U_iso_or_equiv
Mo1 Mo Uiso -0.00995(5) 0.40023(11) 0.04545(6) 1.000 0.0151(5)
M04 Mo Uiso 0.03446(5) 0.41796(9) 0.19349(6) 1.000 0.0085(5)
Mo2 Mo Uiso -0.04072(5) 0.24242(11) 0.06889(7) 1.000 0.0188(6)
Mo3 Mo Uiso 0.09944(5) 0.44877(11) 0.07505(6) 1.000 0.0151(5)
Mo5 Mo Uiso 0.00832(5) 0.26156(9) 0.21507(6) 1.000 0.0088(5)
Mo6 Mo Uiso 0.04096(6) 0.17243(11) 0.11720(6) 1.000 0.0202(6)
Mo7 Mo Uiso 0.20415(5) 0.50760(11) 0.12992(6) 1.000 0.0190(6)
Mo8 Mo Uiso 0.12939(5) 0.46676(9) 0.20504(6) 1.000 0.0087(5)
Mo9 Mo Uiso 0.11121(4) 0.29954(9) 0.21785(6) 1.000 0.0067(5)
Mo10 Mo Uiso 0.07679(5) 0.14339(9) 0.24539(6) 1.000 0.0070(5)
Mo11 Mo Uiso 0.12828(5) 0.02109(10) 0.18731(6) 1.000 0.0134(5)
Mo12 Mo Uiso 0.29677(5) 0.56364(10) 0.21515(7) 1.000 0.0139(5)
Mo13 Mo Uiso 0.21819(5) 0.45033(11) 0.27631(6) 1.000 0.0171(6)
Mo14 Mo Uiso 0.11411(5) 0.41127(9) 0.32456(6) 1.000 0.0076(5)
Mo15 Mo Uiso 0.08970(4) 0.25490(9) 0.34389(6) 1.000 0.0069(5)
Mo16 Mo Uiso 0.16582(5) 0.11650(10) 0.31395(6) 1.000 0.0122(5)
Mo17 Mo Uiso 0.21700(5) 0.38888(10) 0.41438(6) 1.000 0.0117(5)
Mo18 Mo Uiso 0.19343(5) 0.22508(10) 0.43196(6) 1.000 0.0125(5)
O1 O Uiso -0.0122(4) 0.3729(8) -0.0191(5) 1.000 0.023(3)
OS O Uiso -0.0401(5) 0.2340(9) 0.0010(6) 1.000 0.031(4)
O2 O Uiso 0.4135(5) 0.7835(9) 0.0805(6) 1.000 0.030(4)
OW1 O Uiso 0.0247(4) 0.2988(8) 0.0695(5) 1.000 0.019(3)
O3 O Uiso -0.0373(4) 0.4709(9) 0.0421(6) 1.000 0.028(4)
OW2 O Uiso 0.0748(4) 0.5571(9) 0.0873(6) 1.000 0.028(4)
O4 O Uiso -0.0500(4) 0.3389(7) 0.0696(5) 1.000 0.015(3)
OW4 O Uiso 0.1785(5) 0.6126(9) 0.1533(5) 1.000 0.030(4)
O6 O Uiso 0.0018(4) 0.4134(7) 0.1346(4) 1.000 0.009(3)
OW5 O Uiso 0.0802(4) -0.0440(8) 0.2275(5) 1.000 0.025(4)
O7 O Uiso 0.0451(5) 0.4339(9) 0.0520(6) 1.000 0.031(4)
OW6 O Uiso 0.1999(5) 0.5566(9) 0.3079(6) 1.000 0.039(4)
O8 O Uiso -0.0215(4) 0.2669(7) 0.1560(4) 1.000 0.009(3)
OW7 O Uiso 0.1258(4) 0.0527(8) 0.3709(5) 1.000 0.020(3)
O9 O Uiso -0.0063(5) 0.1668(9) 0.0908(6) 1.000 0.030(4)
OW8 O Uiso 0.2077(4) 0.2911(8) 0.3551(5) 1.000 0.018(3)
O10 O Uiso 0.1190(4) 0.3691(8) 0.0756(5) 1.000 0.023(3)
O11 O Uiso 0.1186(4) 0.4893(8) 0.0228(5) 1.000 0.023(3)
O13 O Uiso 0.0761(5) 0.1762(9) 0.0953(6) 1.000 0.033(4)
O14 O Uiso 0.1425(4) 0.4850(8) 0.1296(5) 1.000 0.019(3)
O15 O Uiso 0.0810(4) 0.4458(7) 0.1551(5) 1.000 0.011(3)
O16 O Uiso 0.0358(4) 0.1803(7) 0.1898(5) 1.000 0.014(3)
O17 O Uiso 0.0790(4) 0.0871(7) 0.1796(5) 1.000 0.012(3)
O18 O Uiso 0.0213(4) 0.4920(7) 0.2211(5) 1.000 0.015(3)
O19 O Uiso 0.0092(3) 0.3539(7) 0.2373(4) 1.000 0.008(3)
O20 O Uiso -0.0217(4) 0.2282(8) 0.2604(5) 1.000 0.018(3)
O21 O Uiso 0.0616(4) 0.3138(7) 0.1775(5) 1.000 0.012(3)
O22 O Uiso 0.1135(4) 0.5444(7) 0.2214(5) 1.000 0.011(3)
O23 O Uiso 0.0883(3) 0.4080(7) 0.2432(4) 1.000 0.008(3)
O24 O Uiso 0.0623(3) 0.2417(7) 0.2639(4) 1.000 0.008(3)
O25 O Uiso 0.0422(3) 0.1017(7) 0.2775(4) 1.000 0.008(3)
O26 O Uiso 0.1981(4) 0.5436(8) 0.0681(5) 1.000 0.023(3)
O27 O Uiso 0.2191(4) 0.4266(9) 0.1194(6) 1.000 0.028(4)
O28 O Uiso 0.1449(4) 0.3513(7) 0.1880(5) 1.000 0.012(3)
O29 O Uiso 0.1218(3) 0.2167(7) 0.2033(4) 1.000 0.007(3)
O30 O Uiso 0.1624(4) 0.0741(8) 0.1621(5) 1.000 0.025(4)
O31 O Uiso 0.1107(4) -0.0272(9) 0.1327(6) 1.000 0.028(4)
O32 O Uiso 0.0911(4) 0.4851(8) 0.3355(5) 1.000 0.017(3)
O33 O Uiso 0.0739(3) 0.3479(7) 0.3424(4) 1.000 0.008(3)
O34 O Uiso 0.0482(4) 0.2242(7) 0.3701(4) 1.000 0.009(3)
O35 O Uiso 0.2508(4) 0.5472(7) 0.1615(5) 1.000 0.015(3)
O36 O Uiso 0.1881(4) 0.4827(8) 0.2086(5) 1.000 0.016(3)
O37 O Uiso 0.1553(4) 0.4413(7) 0.2772(4) 1.000 0.010(3)
O38 O Uiso 0.1313(4) 0.3088(7) 0.2901(5) 1.000 0.010(3)
O39 O Uiso 0.1114(4) 0.1733(7) 0.3109(4) 1.000 0.010(3)
O40 O Uiso 0.1241(4) 0.0817(7) 0.2580(5) 1.000 0.012(3)
O41 O Uiso 0.1629(4) -0.0374(8) 0.2296(5) 1.000 0.017(3)
O42 O Uiso 0.2610(4) 0.4922(8) 0.2613(5) 1.000 0.015(3)
O43 O Uiso 0.3274(5) 0.6002(9) 0.1740(6) 1.000 0.033(4)
O44 O Uiso 0.2771(5) 0.6320(9) 0.2439(6) 1.000 0.040(4)
O45 O Uiso 0.1904(4) 0.0381(8) 0.3149(5) 1.000 0.017(3)
O46 O Uiso 0.2261(4) 0.3696(8) 0.2540(5) 1.000 0.025(4)
O47 O Uiso 0.1922(4) 0.1658(8) 0.2733(5) 1.000 0.022(3)
O48 O Uiso 0.2248(4) 0.4352(8) 0.3489(5) 1.000 0.018(3)
O49 O Uiso 0.1518(3) 0.4002(7) 0.3766(4) 1.000 0.008(3)
O50 O Uiso 0.1293(4) 0.2532(7) 0.3947(5) 1.000 0.010(3)
O51 O Uiso 0.1812(4) 0.1550(8) 0.3789(5) 1.000 0.022(3)
O52 O Uiso 0.2116(4) 0.4573(8) 0.4549(5) 1.000 0.024(4)
O53 O Uiso 0.1904(4) 0.3187(7) 0.4512(5) 1.000 0.013(3)
O54 O Uiso 0.1752(4) 0.1895(8) 0.4852(5) 1.000 0.022(3)
O55 O Uiso 0.2653(4) 0.3664(8) 0.4279(5) 1.000 0.018(3)
O56 O Uiso 0.2436(4) 0.2111(8) 0.4393(5) 1.000 0.024(3)
AQ27 O Uiso 0.294(4) 0.658(9) 0.012(7) 0.500 0.45(9)
AQ30 O Uiso 0.2872(18) 0.619(4) 0.064(2) 0.500 0.12(2)
OW3 O Uiso -0.0059(5) 0.0586(9) 0.1584(6) 1.000 0.035(4)
AQ1 O Uiso 0.1626(5) 0.2031(10) 0.0962(7) 1.000 0.047(5)
AQ2 O Uiso 0.4375(5) 0.2271(9) 0.5110(6) 1.000 0.047(5)
O12 O Uiso 0.0428(5) 0.0496(9) 0.0786(6) 1.000 0.040(4)
AQ3 O Uiso 0.0672(7) 0.6207(12) 0.2920(8) 1.000 0.067(6)
AQ4 O Uiso 0.1180(6) 0.3361(11) 0.4956(8) 1.000 0.061(6)
AQ5 O Uiso -0.0660(5) 0.6008(10) 0.0712(7) 1.000 0.044(5)
AQ6 O Uiso 0.2738(5) 0.2443(9) 0.3170(6) 1.000 0.032(4)
AQ7 O Uiso 0.0535(8) 0.7380(13) 0.1320(9) 1.000 0.088(8)
AQ8 O Uiso 0.0118(7) 0.6067(12) 0.1424(9) 1.000 0.075(7)
AQ9 O Uiso 0.0823(5) 0.9404(10) 0.3326(7) 1.000 0.048(5)
AQ10 O Uiso 0.1078(7) 0.8217(12) 0.2031(8) 1.000 0.074(7)
AQ11 O Uiso 0.3146(7) 0.8230(12) 0.2474(8) 1.000 0.074(7)
AQ12 O Uiso 0.5010(9) 0.1347(16) 0.0742(11) 1.000 0.113(10)
AQ13 O Uiso 0.4365(10) 0.0716(11) 0.0229(12) 1.000 0.134(12)
AQ14 O Uiso 0.3539(11) 0.906(2) 0.1161(14) 1.000 0.163(15)
AQ15 O Uiso 0.3844(10) 0.7594(17) 0.2136(12) 1.000 0.130(12)
AQ16 O Uiso 0.2262(10) 0.9239(18) 0.1202(12) 1.000 0.133(12)
AQ17 O Uiso 0.1738(9) 0.8196(16) 0.1442(11) 1.000 0.114(10)
AQ18 O Uiso 0.1733(9) 0.0179(16) 0.0558(12) 1.000 0.123(11)
AQ19 O Uiso 0.3706(19) 0.624(3) 0.025(2) 1.000 0.13(2)
AQ20 O Uiso 0.3158(13) 0.755(2) 0.1108(16) 1.000 0.190(17)
AQ21 O Uiso 0.0756(9) 0.9028(16) 0.0456(12) 1.000 0.121(11)
AQ22 O Uiso 0.3150(8) 0.4955(14) 0.0528(10) 1.000 0.096(9)
AQ23 O Uiso 0.4279(9) 0.9469(16) 0.0594(11) 1.000 0.119(11)
AQ24 O Uiso 0.1240(11) 0.667(2) 0.0781(14) 1.000 0.159(14)
AQ25 O Uiso 0.2414(14) 0.741(2) 0.1592(18) 1.000 0.22(2)
AQ26 O Uiso 0.136(2) 0.819(4) 0.038(3) 0.500 0.18(3)
AQ28 O Uiso 0.261(2) 0.857(4) 0.042(3) 0.500 0.16(3)
AQ29 O Uiso 0.321(4) 0.806(6) 0.018(5) 0.500 0.32(6)
AQ31 O Uiso 0.217(3) 0.699(5) 0.067(4) 0.500 0.21(4)
Na1 Na Uiso 0.5017(4) 0.2574(8) 0.0694(5) 1.000 0.078(4)
NaS Na Uiso 0.25000 0.75000 0.25000 1.000 0.182(14)
Na2 Na Uiso 0.3124(4) 0.1858(7) 0.4063(5) 1.000 0.063(4)
Na3 Na Uiso -0.0094(4) 0.4239(8) 0.3305(5) 1.000 0.079(4)
Na4 Na Uiso 0.25000 0.0770(11) 0.50000 1.000 0.149(11)

loop_
_atom_type_symbol
_atom_type_description
_atom_type_scat_dispersion_real
_atom_type_scat_dispersion_imag
_atom_type_scat_source
Mo Mo -1.6832 0.6857 ' International Tables Vol C Tables 4.2.6.8 and 6.1.1.4'
Na Na 0.0362 0.0249 ' International Tables Vol C Tables 4.2.6.8 and 6.1.1.4'
O O 0.0106 0.0060 ' International Tables Vol C Tables 4.2.6.8 and 6.1.1.4'

loop_
_geom_angle_atom_site_label_1
_geom_angle_atom_site_label_2
_geom_angle_atom_site_label_3
_geom_angle
_geom_angle_site_symmetry_1
_geom_angle_site_symmetry_3
_geom_angle_publ_flag
O1 Mo1 OW1 87.4(6) . . yes
O1 Mo1 O3 104.1(7) . . yes
O1 Mo1 O4 98.0(6) . . yes
O1 Mo1 O6 166.3(6) . . yes
O1 Mo1 O7 98.1(6) . . yes
OW1 Mo1 O3 167.3(6) . . yes
OW1 Mo1 O4 73.6(5) . . yes
OW1 Mo1 O6 79.0(5) . . yes
OW1 Mo1 O7 80.8(6) . . yes
O3 Mo1 O4 98.9(7) . . yes
O3 Mo1 O6 89.6(6) . . yes
O3 Mo1 O7 102.7(7) . . yes
O4 Mo1 O6 79.1(5) . . yes
O4 Mo1 O7 148.9(6) . . yes
O6 Mo1 O7 79.0(6) . . yes
O6 M04 O15 92.2(6) . . yes
O6 M04 O18 103.5(6) . . yes
O6 M04 O19 101.1(5) . . yes
O6 M04 O21 91.3(6) . . yes
O6 M04 O23 157.6(5) . . yes
O15 M04 O18 102.0(6) . . yes
O15 M04 O19 150.3(5) . . yes
O15 M04 O21 79.9(5) . . yes
O15 M04 O23 70.4(5) . . yes
O18 M04 O19 100.5(6) . . yes
O18 M04 O21 164.9(5) . . yes
O18 M04 O23 94.0(6) . . yes
O19 M04 O21 73.4(5) . . yes
O19 M04 O23 89.0(4) . . yes
O21 M04 O23 72.4(5) . . yes
OS Mo2 OW1 87.2(6) . . yes
OS Mo2 O4 97.0(7) . . yes
OS Mo2 O8 161.8(7) . . yes
OS Mo2 O9 98.5(7) . . yes
OS Mo2 O2 104.5(8) . 4_465 yes
OW1 Mo2 O4 72.0(5) . . yes
OW1 Mo2 O8 74.7(4) . . yes
OW1 Mo2 O9 81.5(6) . . yes
O2 Mo2 OW1 166.2(7) 4_465 . yes
O4 Mo2 O8 79.2(5) . . yes
O4 Mo2 O9 148.5(6) . . yes
O2 Mo2 O4 98.9(7) 4_465 . yes
O8 Mo2 O9 77.6(6) . . yes
O2 Mo2 O8 93.7(6) 4_465 . yes
O2 Mo2 O9 103.6(8) 4_465 . yes
OW2 Mo3 O7 81.1(6) . . yes
OW2 Mo3 O10 171.8(6) . . yes
OW2 Mo3 O11 80.6(6) . . yes
OW2 Mo3 O14 79.3(6) . . yes
OW2 Mo3 O15 76.4(5) . . yes
O7 Mo3 O10 102.3(7) . . yes
O7 Mo3 O11 104.5(7) . . yes
O7 Mo3 O14 150.2(6) . . yes
O7 Mo3 O15 86.4(6) . . yes
O10 Mo3 O11 105.5(7) . . yes
O10 Mo3 O14 94.6(6) . . yes
O10 Mo3 O15 96.3(6) . . yes
O11 Mo3 O14 94.3(6) . . yes
O11 Mo3 O15 152.7(6) . . yes
O14 Mo3 O15 67.3(5) . . yes
O8 Mo5 O16 90.5(6) . . yes
O8 Mo5 O19 101.0(6) . . yes
O8 Mo5 O20 106.7(6) . . yes
O8 Mo5 O21 90.5(5) . . yes
O8 Mo5 O24 155.0(5) . . yes
O16 Mo5 O19 151.1(5) . . yes
O16 Mo5 O20 102.8(6) . . yes
O16 Mo5 O21 80.5(5) . . yes
O16 Mo5 O24 69.5(5) . . yes
O19 Mo5 O20 99.2(6) . . yes
O19 Mo5 O21 73.0(5) . . yes
O19 Mo5 O24 91.0(5) . . yes
O20 Mo5 O21 162.4(5) . . yes
O20 Mo5 O24 92.7(5) . . yes
O21 Mo5 O24 72.0(4) . . yes
O9 Mo6 O13 131.7(9) . . yes
O9 Mo6 O16 103.3(7) . . yes
O9 Mo6 O17 126.8(7) . . yes
O13 Mo6 O16 124.8(8) . . yes
O13 Mo6 O17 84.2(8) . . yes
O16 Mo6 O17 62.2(5) . . yes
OW4 Mo7 O14 79.1(6) . . yes
OW4 Mo7 O26 81.6(6) . . yes
OW4 Mo7 O27 172.1(6) . . yes
OW4 Mo7 O35 79.8(6) . . yes
OW4 Mo7 O36 80.7(5) . . yes
O14 Mo7 O26 93.5(6) . . yes
O14 Mo7 O27 95.6(6) . . yes
O14 Mo7 O35 150.4(6) . . yes
O14 Mo7 O36 68.1(5) . . yes
O26 Mo7 O27 104.8(7) . . yes
O26 Mo7 O35 103.8(6) . . yes
O26 Mo7 O36 156.5(6) . . yes
O27 Mo7 O35 102.9(6) . . yes
O27 Mo7 O36 91.9(7) . . yes
O35 Mo7 O36 88.1(5) . . yes
O14 Mo8 O15 70.8(5) . . yes
O14 Mo8 O22 99.9(6) . . yes
O14 Mo8 O23 137.8(5) . . yes
O14 Mo8 O28 85.9(5) . . yes
O14 Mo8 O36 73.3(5) . . yes
O14 Mo8 O37 142.2(5) . . yes
O15 Mo8 O22 95.5(6) . . yes
O15 Mo8 O23 70.2(5) . . yes
O15 Mo8 O28 81.9(5) . . yes
O15 Mo8 O36 142.7(5) . . yes
O15 Mo8 O37 140.8(5) . . yes
O22 Mo8 O23 99.0(6) . . yes
O22 Mo8 O28 172.5(6) . . yes
O22 Mo8 O36 100.1(6) . . yes
O22 Mo8 O37 96.8(6) . . yes
O23 Mo8 O28 73.5(5) . . yes
O23 Mo8 O36 138.8(5) . . yes
O23 Mo8 O37 71.2(5) . . yes
O28 Mo8 O36 86.1(6) . . yes
O28 Mo8 O37 81.2(5) . . yes
O36 Mo8 O37 70.6(5) . . yes
O21 Mo9 O23 74.1(5) . . yes
O21 Mo9 O24 74.8(5) . . yes
O21 Mo9 O28 103.8(6) . . yes
O21 Mo9 O29 102.3(5) . . yes
O21 Mo9 O38 136.1(6) . . yes
O23 Mo9 O24 92.8(4) . . yes
O23 Mo9 O28 79.9(5) . . yes
O23 Mo9 O29 171.9(4) . . yes
O23 Mo9 O38 75.1(5) . . yes
O24 Mo9 O28 172.6(6) . . yes
O24 Mo9 O29 79.2(5) . . yes
O24 Mo9 O38 76.2(5) . . yes
O28 Mo9 O29 108.1(6) . . yes
O28 Mo9 O38 100.8(6) . . yes
O29 Mo9 O38 103.9(5) . . yes
O16 Mo10 O17 72.1(5) . . yes
O16 Mo10 O24 70.2(5) . . yes
O16 Mo10 O25 94.2(5) . . yes
O16 Mo10 O29 82.7(5) . . yes
O16 Mo10 O39 140.2(6) . . yes
O16 Mo10 O40 143.9(5) . . yes
O17 Mo10 O24 137.4(5) . . yes
O17 Mo10 O25 102.4(6) . . yes
O17 Mo10 O29 83.6(5) . . yes
O17 Mo10 O39 141.5(5) . . yes
O17 Mo10 O40 72.7(5) . . yes
O24 Mo10 O25 99.5(5) . . yes
O24 Mo10 O29 72.8(4) . . yes
O24 Mo10 O39 70.2(5) . . yes
O24 Mo10 O40 137.5(5) . . yes
O25 Mo10 O29 172.2(5) . . yes
O25 Mo10 O39 95.8(5) . . yes
O25 Mo10 O40 100.7(6) . . yes
O29 Mo10 O39 82.2(4) . . yes
O29 Mo10 O40 85.8(5) . . yes
O39 Mo10 O40 70.8(5) . . yes
OW5 Mo11 O17 79.9(5) . . yes
OW5 Mo11 O30 174.8(6) . . yes
OW5 Mo11 O31 81.9(6) . . yes
OW5 Mo11 O40 80.9(5) . . yes
OW5 Mo11 O41 79.5(5) . . yes
O17 Mo11 O30 97.0(6) . . yes
O17 Mo11 O31 94.1(6) . . yes
O17 Mo11 O40 67.6(5) . . yes
O17 Mo11 O41 149.7(5) . . yes
O30 Mo11 O31 102.6(7) . . yes
O30 Mo11 O40 94.1(6) . . yes
O30 Mo11 O41 101.6(6) . . yes
O31 Mo11 O40 156.8(6) . . yes
O31 Mo11 O41 104.8(7) . . yes
O40 Mo11 O41 87.3(6) . . yes
O35 Mo12 O42 81.1(5) . . yes
O35 Mo12 O43 96.5(7) . . yes
O35 Mo12 O44 97.2(7) . . yes
O35 Mo12 O41 154.3(6) . 7_555 yes
O35 Mo12 O45 76.8(5) . 7_555 yes
O42 Mo12 O43 166.4(7) . . yes
O42 Mo12 O44 91.7(7) . . yes
O41 Mo12 O42 79.2(5) 7_555 . yes
O42 Mo12 O45 74.8(5) . 7_555 yes
O43 Mo12 O44 101.9(8) . . yes
O41 Mo12 O43 98.7(7) 7_555 . yes
O43 Mo12 O45 91.5(7) . 7_555 yes
O41 Mo12 O44 99.8(7) 7_555 . yes
O44 Mo12 O45 165.9(7) . 7_555 yes
O41 Mo12 O45 82.1(6) 7_555 7_555 yes
OW6 Mo13 O36 83.4(6) . . yes
OW6 Mo13 O37 77.4(6) . . yes
OW6 Mo13 O42 83.8(7) . . yes
OW6 Mo13 O46 173.6(6) . . yes
OW6 Mo13 O48 79.3(6) . . yes
O36 Mo13 O37 68.1(5) . . yes
O36 Mo13 O42 90.4(6) . . yes
O36 Mo13 O46 95.3(6) . . yes
O36 Mo13 O48 154.4(6) . . yes
O37 Mo13 O42 152.7(6) . . yes
O37 Mo13 O46 96.3(6) . . yes
O37 Mo13 O48 89.7(5) . . yes
O42 Mo13 O46 102.5(7) . . yes
O42 Mo13 O48 106.2(6) . . yes
O46 Mo13 O48 99.8(7) . . yes
O23 Mo14 O32 92.4(6) . . yes
O23 Mo14 O33 89.4(4) . . yes
O23 Mo14 O37 70.2(4) . . yes
O23 Mo14 O38 72.5(5) . . yes
O23 Mo14 O49 155.5(5) . . yes
O32 Mo14 O33 101.0(6) . . yes
O32 Mo14 O37 101.0(6) . . yes
O32 Mo14 O38 163.7(6) . . yes
O32 Mo14 O49 106.6(6) . . yes
O33 Mo14 O37 150.4(5) . . yes
O33 Mo14 O38 73.7(5) . . yes
O33 Mo14 O49 101.6(5) . . yes
O37 Mo14 O38 79.8(5) . . yes
O37 Mo14 O49 90.8(5) . . yes
O38 Mo14 O49 89.6(5) . . yes
O24 Mo15 O33 90.5(5) . . yes
O24 Mo15 O34 92.6(5) . . yes
O24 Mo15 O38 73.5(4) . . yes
O24 Mo15 O39 68.9(5) . . yes
O24 Mo15 O50 155.3(5) . . yes
O33 Mo15 O34 96.9(6) . . yes
O33 Mo15 O38 73.9(5) . . yes
O33 Mo15 O39 152.0(5) . . yes
O33 Mo15 O50 102.6(6) . . yes
O34 Mo15 O38 163.0(5) . . yes
O34 Mo15 O39 102.5(6) . . yes
O34 Mo15 O50 106.3(6) . . yes
O38 Mo15 O39 82.0(5) . . yes
O38 Mo15 O50 89.9(5) . . yes
O39 Mo15 O50 91.1(6) . . yes
OW7 Mo16 O39 77.4(5) . . yes
OW7 Mo16 O40 82.2(5) . . yes
OW7 Mo16 O45 79.2(6) . . yes
OW7 Mo16 O47 176.6(6) . . yes
OW7 Mo16 O51 78.3(6) . . yes
O39 Mo16 O40 68.4(5) . . yes
O39 Mo16 O45 149.7(6) . . yes
O39 Mo16 O47 99.2(6) . . yes
O39 Mo16 O51 88.4(5) . . yes
O40 Mo16 O45 89.6(6) . . yes
O40 Mo16 O47 97.1(6) . . yes
O40 Mo16 O51 152.5(6) . . yes
O45 Mo16 O47 104.2(7) . . yes
O45 Mo16 O51 105.5(6) . . yes
O47 Mo16 O51 101.1(6) . . yes
OW8 Mo17 O48 82.2(6) . . yes
OW8 Mo17 O49 76.3(5) . . yes
OW8 Mo17 O52 166.9(6) . . yes
OW8 Mo17 O53 72.3(5) . . yes
OW8 Mo17 O55 88.6(6) . . yes
O48 Mo17 O49 78.2(5) . . yes
O48 Mo17 O52 100.0(7) . . yes
O48 Mo17 O53 149.3(6) . . yes
O48 Mo17 O55 95.5(6) . . yes
O49 Mo17 O52 91.4(5) . . yes
O49 Mo17 O53 79.4(5) . . yes
O49 Mo17 O55 164.2(6) . . yes
O52 Mo17 O53 101.2(6) . . yes
O52 Mo17 O55 104.0(7) . . yes
O53 Mo17 O55 100.6(7) . . yes
OW8 Mo18 O50 77.7(5) . . yes
OW8 Mo18 O51 82.5(5) . . yes
OW8 Mo18 O53 73.0(5) . . yes
OW8 Mo18 O54 168.4(6) . . yes
OW8 Mo18 O56 84.7(6) . . yes
O50 Mo18 O51 76.6(5) . . yes
O50 Mo18 O53 78.6(5) . . yes
O50 Mo18 O54 92.3(6) . . yes
O50 Mo18 O56 161.4(6) . . yes
O51 Mo18 O53 148.2(6) . . yes
O51 Mo18 O54 101.1(7) . . yes
O51 Mo18 O56 95.5(6) . . yes
O53 Mo18 O54 99.5(7) . . yes
O53 Mo18 O56 102.0(7) . . yes
O54 Mo18 O56 105.8(7) . . yes
Mo1 OW1 Mo2 88.7(5) . . yes
Mo1 O4 Mo2 119.9(7) . . yes
Mo1 O6 M04 151.9(7) . . yes
Mo1 O7 Mo3 163.1(10) . . yes
Mo2 O8 Mo5 155.7(8) . . yes
Mo2 O9 Mo6 125.3(10) . . yes
Mo17 OW8 Mo18 87.2(4) . . yes
Mo3 O14 Mo7 134.6(7) . . yes
Mo3 O14 Mo8 112.4(7) . . yes
Mo7 O14 Mo8 109.5(6) . . yes
M04 O15 Mo3 140.3(7) . . yes
M04 O15 Mo8 111.2(6) . . yes
Mo3 O15 Mo8 107.9(6) . . yes
Mo5 O16 Mo6 118.4(7) . . yes
Mo5 O16 Mo10 111.6(6) . . yes
Mo6 O16 Mo10 122.9(7) . . yes
Mo6 O17 Mo10 95.4(5) . . yes
Mo6 O17 Mo11 143.5(6) . . yes
Mo10 O17 Mo11 111.1(6) . . yes
M04 O19 Mo5 116.8(5) . . yes
M04 O21 Mo5 89.9(5) . . yes
M04 O21 Mo9 112.1(6) . . yes
Mo5 O21 Mo9 111.7(6) . . yes
M04 O23 Mo8 102.9(5) . . yes
M04 O23 Mo9 101.4(5) . . yes
M04 O23 Mo14 144.0(5) . . yes
Mo8 O23 Mo9 97.7(4) . . yes
Mo8 O23 Mo14 102.3(5) . . yes
Mo9 O23 Mo14 100.3(5) . . yes
Mo5 O24 Mo9 101.5(5) . . yes
Mo5 O24 Mo10 104.1(5) . . yes
Mo5 O24 Mo15 141.6(6) . . yes
Mo9 O24 Mo10 98.9(4) . . yes
Mo9 O24 Mo15 99.3(4) . . yes
Mo10 O24 Mo15 104.0(5) . . yes
Mo8 O28 Mo9 108.8(6) . . yes
Mo9 O29 Mo10 109.2(5) . . yes
Mo14 O33 Mo15 116.0(5) . . yes
Mo7 O35 Mo12 158.4(8) . . yes
Mo7 O36 Mo8 109.0(6) . . yes
Mo7 O36 Mo13 135.6(7) . . yes
Mo8 O36 Mo13 113.2(7) . . yes
Mo8 O37 Mo13 107.7(5) . . yes
Mo8 O37 Mo14 111.6(6) . . yes
Mo13 O37 Mo14 140.6(6) . . yes
Mo9 O38 Mo14 112.1(6) . . yes
Mo9 O38 Mo15 111.0(6) . . yes
Mo14 O38 Mo15 89.7(5) . . yes
Mo10 O39 Mo15 112.8(6) . . yes
Mo10 O39 Mo16 106.7(6) . . yes
Mo15 O39 Mo16 139.3(6) . . yes
Mo10 O40 Mo11 108.6(6) . . yes
Mo10 O40 Mo16 112.4(7) . . yes
Mo11 O40 Mo16 132.8(7) . . yes
Mo11 O41 Mo12 157.7(9) . 7_555 yes
Mo12 O42 Mo13 155.3(8) . . yes
Mo12 O45 Mo16 155.2(7) 7_555 . yes
Mo13 O48 Mo17 156.1(9) . . yes
Mo14 O49 Mo17 155.3(6) . . yes
Mo15 O50 Mo18 154.3(7) . . yes
Mo16 O51 Mo18 159.1(9) . . yes
Mo17 O53 Mo18 122.0(7) . . yes

loop_
_geom_bond_atom_site_label_1
_geom_bond_atom_site_label_2
_geom_bond_distance
_geom_bond_site_symmetry_2
_geom_bond_publ_flag
Mo1 O1 1.713(13) . yes
Mo1 OW1 2.348(15) . yes
Mo1 O3 1.654(17) . yes
Mo1 O4 1.932(14) . yes
Mo1 O6 2.264(10) . yes
Mo1 O7 1.924(17) . yes
M04 O6 1.751(11) . yes
M04 O15 1.973(13) . yes
M04 O18 1.690(14) . yes
M04 O19 1.921(12) . yes
M04 O21 2.287(14) . yes
M04 O23 2.080(10) . yes
Mo2 OS 1.727(15) . yes
Mo2 OW1 2.424(14) . yes
Mo2 O4 1.922(14) . yes
Mo2 O8 2.282(11) . yes
Mo2 O9 1.918(17) . yes
Mo2 O2 1.647(17) 4_465 yes
Mo3 OW2 2.312(17) . yes
Mo3 O7 1.851(17) . yes
Mo3 O10 1.694(16) . yes
Mo3 O11 1.717(14) . yes
Mo3 O14 2.009(13) . yes
Mo3 O15 2.172(13) . yes
Mo5 O8 1.708(11) . yes
Mo5 O16 1.974(14) . yes
Mo5 O19 1.900(14) . yes
Mo5 O20 1.718(13) . yes
Mo5 O21 2.319(13) . yes
Mo5 O24 2.099(10) . yes
Mo6 O9 1.637(16) . yes
Mo6 O13 1.335(16) . yes
Mo6 O16 1.867(13) . yes
Mo6 O17 2.546(13) . yes
Mo7 OW4 2.330(17) . yes
Mo7 O14 2.080(13) . yes
Mo7 O26 1.710(13) . yes
Mo7 O27 1.696(17) . yes
Mo7 O35 1.834(13) . yes
Mo7 O36 2.165(13) . yes
Mo8 O14 2.030(13) . yes
Mo8 O15 1.977(13) . yes
Mo8 O22 1.679(14) . yes
Mo8 O23 2.089(11) . yes
Mo8 O28 2.376(14) . yes
Mo8 O36 1.954(13) . yes
Mo8 O37 2.000(11) . yes
Mo9 O21 1.861(13) . yes
Mo9 O23 2.372(13) . yes
Mo9 O24 2.372(11) . yes
Mo9 O28 1.734(13) . yes
Mo9 O29 1.714(14) . yes
Mo9 O38 1.889(13) . yes
Mo10 O16 1.988(13) . yes
Mo10 O17 2.006(13) . yes
Mo10 O24 2.056(14) . yes
Mo10 O25 1.678(11) . yes
Mo10 O29 2.393(12) . yes
Mo10 O39 2.004(11) . yes
Mo10 O40 1.977(14) . yes
Mo11 OW5 2.346(14) . yes
Mo11 O17 2.074(14) . yes
Mo11 O30 1.703(14) . yes
Mo11 O31 1.728(16) . yes
Mo11 O40 2.164(13) . yes
Mo11 O41 1.878(14) . yes
Mo12 O35 1.958(13) . yes
Mo12 O42 2.236(14) . yes
Mo12 O43 1.682(16) . yes
Mo12 O44 1.688(17) . yes
Mo12 O41 1.901(13) 7_555 yes
Mo12 O45 2.196(15) 7_555 yes
Mo13 OW6 2.338(17) . yes
Mo13 O36 1.996(13) . yes
Mo13 O37 2.084(13) . yes
Mo13 O42 1.709(14) . yes
Mo13 O46 1.713(15) . yes
Mo13 O48 1.851(13) . yes
Mo14 O23 2.148(10) . yes
Mo14 O32 1.674(15) . yes
Mo14 O33 1.906(12) . yes
Mo14 O37 1.988(12) . yes
Mo14 O38 2.289(14) . yes
Mo14 O49 1.731(10) . yes
Mo15 O24 2.147(10) . yes
Mo15 O33 1.901(14) . yes
Mo15 O34 1.690(13) . yes
Mo15 O38 2.286(13) . yes
Mo15 O39 1.975(13) . yes
Mo15 O50 1.738(13) . yes
Mo16 OW7 2.402(14) . yes
Mo16 O39 2.108(14) . yes
Mo16 O40 1.993(13) . yes
Mo16 O45 1.741(15) . yes
Mo16 O47 1.712(14) . yes
Mo16 O51 1.833(13) . yes
Mo17 OW8 2.438(15) . yes
Mo17 O48 1.929(14) . yes
Mo17 O49 2.275(10) . yes
Mo17 O52 1.711(15) . yes
Mo17 O53 1.924(13) . yes
Mo17 O55 1.655(14) . yes
Mo18 OW8 2.422(14) . yes
Mo18 O50 2.295(13) . yes
Mo18 O51 1.937(14) . yes
Mo18 O53 1.909(14) . yes
Mo18 O54 1.681(13) . yes
Mo18 O56 1.669(13) . yes
AQ27 AQ30 1.56(19) . yes

loop_
_geom_torsion_atom_site_label_1
_geom_torsion_atom_site_label_2
_geom_torsion_atom_site_label_3
_geom_torsion_atom_site_label_4
_geom_torsion
_geom_torsion_site_symmetry_1
_geom_torsion_site_symmetry_3
_geom_torsion_site_symmetry_4
_geom_torsion_publ_flag
O1 Mo1 OW1 Mo2 -84.0(6) . . . no
O4 Mo1 OW1 Mo2 15.2(4) . . . no
O6 Mo1 OW1 Mo2 96.9(5) . . . no
O7 Mo1 OW1 Mo2 177.4(6) . . . no
O1 Mo1 O4 Mo2 62.5(8) . . . no
OW1 Mo1 O4 Mo2 -22.4(6) . . . no
O3 Mo1 O4 Mo2 168.2(8) . . . no
O6 Mo1 O4 Mo2 -103.9(8) . . . no
O7 Mo1 O4 Mo2 -58.1(15) . . . no
OW1 Mo1 O6 M04 57.2(16) . . . no
O3 Mo1 O6 M04 -128.5(17) . . . no
O4 Mo1 O6 M04 132.4(17) . . . no
O7 Mo1 O6 M04 -25.4(16) . . . no
O15 M04 O6 Mo1 24.5(16) . . . no
O18 M04 O6 Mo1 127.4(16) . . . no
O19 M04 O6 Mo1 -128.8(16) . . . no
O21 M04 O6 Mo1 -55.4(16) . . . no
O23 M04 O6 Mo1 -13(3) . . . no
O6 M04 O15 Mo3 -15.3(12) . . . no
O6 M04 O15 Mo8 175.5(7) . . . no
O18 M04 O15 Mo3 -119.6(11) . . . no
O18 M04 O15 Mo8 71.1(8) . . . no
O19 M04 O15 Mo3 101.7(13) . . . no
O19 M04 O15 Mo8 -67.5(13) . . . no
O21 M04 O15 Mo3 75.6(11) . . . no
O21 M04 O15 Mo8 -93.6(7) . . . no
O23 M04 O15 Mo3 150.4(12) . . . no
O23 M04 O15 Mo8 -18.9(6) . . . no
O6 M04 O19 Mo5 64.5(7) . . . no
O15 M04 O19 Mo5 -50.4(12) . . . no
O18 M04 O19 Mo5 170.7(6) . . . no
O21 M04 O19 Mo5 -23.5(5) . . . no
O23 M04 O19 Mo5 -95.4(6) . . . no
O6 M04 O21 Mo5 -84.2(5) . . . no
O6 M04 O21 Mo9 162.4(7) . . . no
O15 M04 O21 Mo5 -176.2(5) . . . no
O15 M04 O21 Mo9 70.4(7) . . . no
O19 M04 O21 Mo5 17.0(4) . . . no
O19 M04 O21 Mo9 -96.5(7) . . . no
O23 M04 O21 Mo5 111.3(5) . . . no
O23 M04 O21 Mo9 -2.1(6) . . . no
O6 M04 O23 Mo8 57.7(17) . . . no
O6 M04 O23 Mo9 -43.0(17) . . . no
O6 M04 O23 Mo14 -169.0(12) . . . no
O15 M04 O23 Mo8 17.0(5) . . . no
O15 M04 O23 Mo9 -83.7(5) . . . no
O15 M04 O23 Mo14 150.3(13) . . . no
O18 M04 O23 Mo8 -84.3(6) . . . no
O18 M04 O23 Mo9 175.0(5) . . . no
O18 M04 O23 Mo14 49.0(12) . . . no
O19 M04 O23 Mo8 175.2(6) . . . no
O19 M04 O23 Mo9 74.5(5) . . . no
O19 M04 O23 Mo14 -51.5(12) . . . no
O21 M04 O23 Mo8 102.3(6) . . . no
O21 M04 O23 Mo9 1.6(4) . . . no
O21 M04 O23 Mo14 -124.4(13) . . . no
OS Mo2 OW1 Mo1 82.9(7) . . . no
O4 Mo2 OW1 Mo1 -15.4(5) . . . no
O8 Mo2 OW1 Mo1 -98.7(5) . . . no
O9 Mo2 OW1 Mo1 -178.1(6) . . . no
OS Mo2 O4 Mo1 -62.9(9) . . . no
OW1 Mo2 O4 Mo1 21.8(6) . . . no
O8 Mo2 O4 Mo1 99.1(8) . . . no
O9 Mo2 O4 Mo1 56.0(14) . . . no
O2 Mo2 O4 Mo1 -168.8(8) 4_465 . . no
OW1 Mo2 O8 Mo5 -64.4(18) . . . no
O4 Mo2 O8 Mo5 -138.5(19) . . . no
O9 Mo2 O8 Mo5 20.1(18) . . . no
O2 Mo2 O8 Mo5 123.2(19) 4_465 . . no
OS Mo2 O9 Mo6 105.9(11) . . . no
OW1 Mo2 O9 Mo6 20.1(10) . . . no
O4 Mo2 O9 Mo6 -12.7(19) . . . no
O8 Mo2 O9 Mo6 -56.0(10) . . . no
O2 Mo2 O9 Mo6 -146.9(11) 4_465 . . no
OW2 Mo3 O14 Mo7 -114.4(11) . . . no
OW2 Mo3 O14 Mo8 89.8(7) . . . no
O7 Mo3 O14 Mo7 -164.2(11) . . . no
O7 Mo3 O14 Mo8 39.9(17) . . . no
O10 Mo3 O14 Mo7 71.1(11) . . . no
O10 Mo3 O14 Mo8 -84.7(8) . . . no
O11 Mo3 O14 Mo7 -34.8(12) . . . no
O11 Mo3 O14 Mo8 169.4(8) . . . no
O15 Mo3 O14 Mo7 166.0(13) . . . no
O15 Mo3 O14 Mo8 10.2(6) . . . no
OW2 Mo3 O15 M04 96.4(11) . . . no
OW2 Mo3 O15 Mo8 -94.1(7) . . . no
O7 Mo3 O15 M04 14.7(12) . . . no
O7 Mo3 O15 Mo8 -175.8(8) . . . no
O10 Mo3 O15 M04 -87.2(12) . . . no
O10 Mo3 O15 Mo8 82.2(7) . . . no
O11 Mo3 O15 M04 129.8(13) . . . no
O11 Mo3 O15 Mo8 -60.8(14) . . . no
O14 Mo3 O15 M04 -179.6(13) . . . no
O14 Mo3 O15 Mo8 -10.2(6) . . . no
O16 Mo5 O8 Mo2 -13.5(19) . . . no
O19 Mo5 O8 Mo2 139.8(18) . . . no
O20 Mo5 O8 Mo2 -117.0(18) . . . no
O21 Mo5 O8 Mo2 67.0(18) . . . no
O24 Mo5 O8 Mo2 23(3) . . . no
O8 Mo5 O16 Mo6 30.5(8) . . . no
O8 Mo5 O16 Mo10 -178.2(7) . . . no
O19 Mo5 O16 Mo6 -83.8(12) . . . no
O19 Mo5 O16 Mo10 67.6(12) . . . no
O20 Mo5 O16 Mo6 137.7(8) . . . no
O20 Mo5 O16 Mo10 -70.9(8) . . . no
O21 Mo5 O16 Mo6 -59.9(7) . . . no
O21 Mo5 O16 Mo10 91.4(7) . . . no
O24 Mo5 O16 Mo6 -134.1(9) . . . no
O24 Mo5 O16 Mo10 17.2(6) . . . no
O8 Mo5 O19 M04 -63.9(7) . . . no
O16 Mo5 O19 M04 47.9(12) . . . no
O20 Mo5 O19 M04 -173.1(6) . . . no
O21 Mo5 O19 M04 23.2(5) . . . no
O24 Mo5 O19 M04 94.0(6) . . . no
O8 Mo5 O21 M04 84.2(6) . . . no
O8 Mo5 O21 Mo9 -162.0(7) . . . no
O16 Mo5 O21 M04 174.6(5) . . . no
O16 Mo5 O21 Mo9 -71.5(7) . . . no
O19 Mo5 O21 M04 -17.2(4) . . . no
O19 Mo5 O21 Mo9 96.6(7) . . . no
O24 Mo5 O21 M04 -113.9(5) . . . no
O24 Mo5 O21 Mo9 -0.1(6) . . . no
O8 Mo5 O24 Mo9 47.4(16) . . . no
O8 Mo5 O24 Mo10 -54.9(15) . . . no
O8 Mo5 O24 Mo15 169.0(11) . . . no
O16 Mo5 O24 Mo9 86.4(6) . . . no
O16 Mo5 O24 Mo10 -15.9(5) . . . no
O16 Mo5 O24 Mo15 -152.0(12) . . . no
O19 Mo5 O24 Mo9 -71.7(5) . . . no
O19 Mo5 O24 Mo10 -174.1(5) . . . no
O19 Mo5 O24 Mo15 49.9(11) . . . no
O20 Mo5 O24 Mo9 -171.0(6) . . . no
O20 Mo5 O24 Mo10 86.7(6) . . . no
O20 Mo5 O24 Mo15 -49.4(12) . . . no
O21 Mo5 O24 Mo9 0.1(4) . . . no
O21 Mo5 O24 Mo10 -102.3(5) . . . no
O21 Mo5 O24 Mo15 121.7(12) . . . no
O13 Mo6 O9 Mo2 -86.8(15) . . . no
O16 Mo6 O9 Mo2 88.4(11) . . . no
O17 Mo6 O9 Mo2 153.4(7) . . . no
O9 Mo6 O16 Mo5 -64.3(10) . . . no
O9 Mo6 O16 Mo10 147.8(9) . . . no
O13 Mo6 O16 Mo5 111.4(11) . . . no
O13 Mo6 O16 Mo10 -36.6(14) . . . no
O17 Mo6 O16 Mo5 171.0(9) . . . no
O17 Mo6 O16 Mo10 23.0(6) . . . no
O9 Mo6 O17 Mo10 -105.1(8) . . . no
O9 Mo6 O17 Mo11 117.5(12) . . . no
O13 Mo6 O17 Mo10 115.6(8) . . . no
O13 Mo6 O17 Mo11 -21.8(12) . . . no
O16 Mo6 O17 Mo10 -19.1(5) . . . no
O16 Mo6 O17 Mo11 -156.5(13) . . . no
OW4 Mo7 O14 Mo3 122.1(11) . . . no
OW4 Mo7 O14 Mo8 -81.6(7) . . . no
O26 Mo7 O14 Mo3 41.4(12) . . . no
O26 Mo7 O14 Mo8 -162.3(8) . . . no
O27 Mo7 O14 Mo3 -63.8(12) . . . no
O27 Mo7 O14 Mo8 92.5(8) . . . no
O35 Mo7 O14 Mo3 167.5(9) . . . no
O35 Mo7 O14 Mo8 -36.2(16) . . . no
O36 Mo7 O14 Mo3 -153.6(13) . . . no
O36 Mo7 O14 Mo8 2.7(6) . . . no
OW4 Mo7 O35 Mo12 109(2) . . . no
O14 Mo7 O35 Mo12 64(3) . . . no
O26 Mo7 O35 Mo12 -173(2) . . . no
O27 Mo7 O35 Mo12 -64(2) . . . no
O36 Mo7 O35 Mo12 28(2) . . . no
OW4 Mo7 O36 Mo8 79.1(7) . . . no
OW4 Mo7 O36 Mo13 -119.7(12) . . . no
O14 Mo7 O36 Mo8 -2.8(7) . . . no
O14 Mo7 O36 Mo13 158.4(13) . . . no
O26 Mo7 O36 Mo8 38(2) . . . no
O26 Mo7 O36 Mo13 -161.2(13) . . . no
O27 Mo7 O36 Mo8 -98.1(8) . . . no
O27 Mo7 O36 Mo13 63.1(12) . . . no
O35 Mo7 O36 Mo8 159.1(8) . . . no
O35 Mo7 O36 Mo13 -39.7(11) . . . no
O15 Mo8 O14 Mo3 -10.9(7) . . . no
O15 Mo8 O14 Mo7 -172.9(9) . . . no
O22 Mo8 O14 Mo3 -103.3(8) . . . no
O22 Mo8 O14 Mo7 94.7(8) . . . no
O23 Mo8 O14 Mo3 12.1(12) . . . no
O23 Mo8 O14 Mo7 -149.9(6) . . . no
O28 Mo8 O14 Mo3 71.9(7) . . . no
O28 Mo8 O14 Mo7 -90.1(7) . . . no
O36 Mo8 O14 Mo3 159.1(9) . . . no
O36 Mo8 O14 Mo7 -2.9(7) . . . no
O37 Mo8 O14 Mo3 141.8(7) . . . no
O37 Mo8 O14 Mo7 -20.2(13) . . . no
O14 Mo8 O15 M04 -177.4(9) . . . no
O14 Mo8 O15 Mo3 9.8(6) . . . no
O22 Mo8 O15 M04 -78.8(7) . . . no
O22 Mo8 O15 Mo3 108.4(7) . . . no
O23 Mo8 O15 M04 18.8(6) . . . no
O23 Mo8 O15 Mo3 -154.0(7) . . . no
O28 Mo8 O15 M04 94.2(7) . . . no
O28 Mo8 O15 Mo3 -78.6(6) . . . no
O36 Mo8 O15 M04 166.7(8) . . . no
O36 Mo8 O15 Mo3 -6.1(13) . . . no
O37 Mo8 O15 M04 29.0(12) . . . no
O37 Mo8 O15 Mo3 -143.8(7) . . . no
O14 Mo8 O23 M04 -40.1(10) . . . no
O14 Mo8 O23 Mo9 63.4(8) . . . no
O14 Mo8 O23 Mo14 165.8(6) . . . no
O15 Mo8 O23 M04 -17.0(5) . . . no
O15 Mo8 O23 Mo9 86.5(5) . . . no
O15 Mo8 O23 Mo14 -171.1(7) . . . no
O22 Mo8 O23 M04 75.6(6) . . . no
O22 Mo8 O23 Mo9 179.1(5) . . . no
O22 Mo8 O23 Mo14 -78.5(6) . . . no
O28 Mo8 O23 M04 -104.2(6) . . . no
O28 Mo8 O23 Mo9 -0.7(4) . . . no
O28 Mo8 O23 Mo14 101.8(6) . . . no
O36 Mo8 O23 M04 -167.7(7) . . . no
O36 Mo8 O23 Mo9 -64.1(9) . . . no
O36 Mo8 O23 Mo14 38.3(10) . . . no
O37 Mo8 O23 M04 169.7(7) . . . no
O37 Mo8 O23 Mo9 -86.7(5) . . . no
O37 Mo8 O23 Mo14 15.7(5) . . . no
O14 Mo8 O28 Mo9 -141.8(7) . . . no
O15 Mo8 O28 Mo9 -70.7(7) . . . no
O23 Mo8 O28 Mo9 0.9(5) . . . no
O36 Mo8 O28 Mo9 144.7(7) . . . no
O37 Mo8 O28 Mo9 73.8(7) . . . no
O14 Mo8 O36 Mo7 2.8(7) . . . no
O14 Mo8 O36 Mo13 -163.0(9) . . . no
O15 Mo8 O36 Mo7 18.5(14) . . . no
O15 Mo8 O36 Mo13 -147.3(7) . . . no
O22 Mo8 O36 Mo7 -94.6(7) . . . no
O22 Mo8 O36 Mo13 99.6(8) . . . no
O23 Mo8 O36 Mo7 149.0(6) . . . no
O23 Mo8 O36 Mo13 -16.8(13) . . . no
O28 Mo8 O36 Mo7 89.7(7) . . . no
O28 Mo8 O36 Mo13 -76.1(7) . . . no
O37 Mo8 O36 Mo7 171.7(9) . . . no
O37 Mo8 O36 Mo13 5.9(7) . . . no
O14 Mo8 O37 Mo13 12.1(13) . . . no
O14 Mo8 O37 Mo14 -164.8(7) . . . no
O15 Mo8 O37 Mo13 149.0(7) . . . no
O15 Mo8 O37 Mo14 -28.0(12) . . . no
O22 Mo8 O37 Mo13 -103.7(7) . . . no
O22 Mo8 O37 Mo14 79.3(7) . . . no
O23 Mo8 O37 Mo13 159.0(7) . . . no
O23 Mo8 O37 Mo14 -17.9(6) . . . no
O28 Mo8 O37 Mo13 83.5(6) . . . no
O28 Mo8 O37 Mo14 -93.4(7) . . . no
O36 Mo8 O37 Mo13 -5.4(6) . . . no
O36 Mo8 O37 Mo14 177.7(9) . . . no
O23 Mo9 O21 M04 1.9(5) . . . no
O23 Mo9 O21 Mo5 -97.3(6) . . . no
O24 Mo9 O21 M04 99.3(6) . . . no
O24 Mo9 O21 Mo5 0.1(5) . . . no
O28 Mo9 O21 M04 -73.2(7) . . . no
O28 Mo9 O21 Mo5 -172.4(6) . . . no
O29 Mo9 O21 M04 174.3(6) . . . no
O29 Mo9 O21 Mo5 75.2(7) . . . no
O38 Mo9 O21 M04 48.9(11) . . . no
O38 Mo9 O21 Mo5 -50.2(11) . . . no
O21 Mo9 O23 M04 -1.9(5) . . . no
O21 Mo9 O23 Mo8 -106.8(5) . . . no
O21 Mo9 O23 Mo14 149.2(6) . . . no
O24 Mo9 O23 M04 -75.3(4) . . . no
O24 Mo9 O23 Mo8 179.9(4) . . . no
O24 Mo9 O23 Mo14 75.8(4) . . . no
O28 Mo9 O23 M04 105.7(6) . . . no
O28 Mo9 O23 Mo8 0.9(5) . . . no
O28 Mo9 O23 Mo14 -103.2(6) . . . no
O38 Mo9 O23 M04 -150.2(6) . . . no
O38 Mo9 O23 Mo8 105.0(5) . . . no
O38 Mo9 O23 Mo14 0.9(5) . . . no
O21 Mo9 O24 Mo5 -0.1(5) . . . no
O21 Mo9 O24 Mo10 106.4(6) . . . no
O21 Mo9 O24 Mo15 -147.7(6) . . . no
O23 Mo9 O24 Mo5 72.6(5) . . . no
O23 Mo9 O24 Mo10 179.1(4) . . . no
O23 Mo9 O24 Mo15 -75.0(5) . . . no
O29 Mo9 O24 Mo5 -106.1(6) . . . no
O29 Mo9 O24 Mo10 0.4(4) . . . no
O29 Mo9 O24 Mo15 106.3(5) . . . no
O38 Mo9 O24 Mo5 146.5(7) . . . no
O38 Mo9 O24 Mo10 -107.0(6) . . . no
O38 Mo9 O24 Mo15 -1.1(5) . . . no
O21 Mo9 O28 Mo8 70.0(7) . . . no
O23 Mo9 O28 Mo8 -0.8(5) . . . no
O29 Mo9 O28 Mo8 178.1(5) . . . no
O38 Mo9 O28 Mo8 -73.3(7) . . . no
O21 Mo9 O29 Mo10 -72.0(6) . . . no
O24 Mo9 O29 Mo10 -0.3(4) . . . no
O28 Mo9 O29 Mo10 178.8(5) . . . no
O38 Mo9 O29 Mo10 72.4(6) . . . no
O21 Mo9 O38 Mo14 -47.7(11) . . . no
O21 Mo9 O38 Mo15 51.0(11) . . . no
O23 Mo9 O38 Mo14 -0.9(5) . . . no
O23 Mo9 O38 Mo15 97.8(6) . . . no
O24 Mo9 O38 Mo14 -97.6(6) . . . no
O24 Mo9 O38 Mo15 1.1(5) . . . no
O28 Mo9 O38 Mo14 75.5(7) . . . no
O28 Mo9 O38 Mo15 174.2(6) . . . no
O29 Mo9 O38 Mo14 -172.6(6) . . . no
O29 Mo9 O38 Mo15 -73.9(7) . . . no
O17 Mo10 O16 Mo5 -177.3(8) . . . no
O17 Mo10 O16 Mo6 -27.5(8) . . . no
O24 Mo10 O16 Mo5 -17.5(5) . . . no
O24 Mo10 O16 Mo6 132.3(9) . . . no
O25 Mo10 O16 Mo5 81.0(7) . . . no
O25 Mo10 O16 Mo6 -129.1(9) . . . no
O29 Mo10 O16 Mo5 -91.7(7) . . . no
O29 Mo10 O16 Mo6 58.1(8) . . . no
O39 Mo10 O16 Mo5 -23.3(12) . . . no
O39 Mo10 O16 Mo6 126.5(8) . . . no
O40 Mo10 O16 Mo5 -164.3(7) . . . no
O40 Mo10 O16 Mo6 -14.4(15) . . . no
O16 Mo10 O17 Mo6 16.6(5) . . . no
O16 Mo10 O17 Mo11 171.0(8) . . . no
O24 Mo10 O17 Mo6 -12.1(9) . . . no
O24 Mo10 O17 Mo11 142.3(6) . . . no
O25 Mo10 O17 Mo6 107.0(5) . . . no
O25 Mo10 O17 Mo11 -98.6(7) . . . no
O29 Mo10 O17 Mo6 -67.9(4) . . . no
O29 Mo10 O17 Mo11 86.6(6) . . . no
O39 Mo10 O17 Mo6 -136.6(7) . . . no
O39 Mo10 O17 Mo11 17.8(12) . . . no
O40 Mo10 O17 Mo6 -155.5(6) . . . no
O40 Mo10 O17 Mo11 -1.1(6) . . . no
O16 Mo10 O24 Mo5 15.7(5) . . . no
O16 Mo10 O24 Mo9 -88.6(5) . . . no
O16 Mo10 O24 Mo15 169.4(6) . . . no
O17 Mo10 O24 Mo5 44.8(9) . . . no
O17 Mo10 O24 Mo9 -59.6(8) . . . no
O17 Mo10 O24 Mo15 -161.5(6) . . . no
O25 Mo10 O24 Mo5 -75.4(5) . . . no
O25 Mo10 O24 Mo9 -179.7(4) . . . no
O25 Mo10 O24 Mo15 78.3(5) . . . no
O29 Mo10 O24 Mo5 104.1(5) . . . no
O29 Mo10 O24 Mo9 -0.3(3) . . . no
O29 Mo10 O24 Mo15 -102.3(5) . . . no
O39 Mo10 O24 Mo5 -168.2(6) . . . no
O39 Mo10 O24 Mo9 87.4(5) . . . no
O39 Mo10 O24 Mo15 -14.6(5) . . . no
O40 Mo10 O24 Mo5 167.2(6) . . . no
O40 Mo10 O24 Mo9 62.8(8) . . . no
O40 Mo10 O24 Mo15 -39.2(9) . . . no
O16 Mo10 O29 Mo9 71.8(6) . . . no
O17 Mo10 O29 Mo9 144.5(6) . . . no
O24 Mo10 O29 Mo9 0.4(5) . . . no
O39 Mo10 O29 Mo9 -71.3(6) . . . no
O40 Mo10 O29 Mo9 -142.5(6) . . . no
O16 Mo10 O39 Mo15 22.5(11) . . . no
O16 Mo10 O39 Mo16 -147.1(7) . . . no
O17 Mo10 O39 Mo15 160.4(7) . . . no
O17 Mo10 O39 Mo16 -9.3(11) . . . no
O24 Mo10 O39 Mo15 16.7(5) . . . no
O24 Mo10 O39 Mo16 -153.0(7) . . . no
O25 Mo10 O39 Mo15 -81.3(7) . . . no
O25 Mo10 O39 Mo16 109.1(6) . . . no
O29 Mo10 O39 Mo15 91.1(6) . . . no
O29 Mo10 O39 Mo16 -78.5(5) . . . no
O40 Mo10 O39 Mo15 179.4(8) . . . no
O40 Mo10 O39 Mo16 9.7(5) . . . no
O16 Mo10 O40 Mo11 -12.0(12) . . . no
O16 Mo10 O40 Mo16 144.1(8) . . . no
O17 Mo10 O40 Mo11 1.0(6) . . . no
O17 Mo10 O40 Mo16 157.0(8) . . . no
O24 Mo10 O40 Mo11 -142.2(5) . . . no
O24 Mo10 O40 Mo16 13.8(11) . . . no
O25 Mo10 O40 Mo11 100.8(6) . . . no
O25 Mo10 O40 Mo16 -103.2(7) . . . no
O29 Mo10 O40 Mo11 -83.6(6) . . . no
O29 Mo10 O40 Mo16 72.5(6) . . . no
O39 Mo10 O40 Mo11 -166.7(7) . . . no
O39 Mo10 O40 Mo16 -10.7(6) . . . no
OW5 Mo11 O17 Mo6 -141.1(11) . . . no
OW5 Mo11 O17 Mo10 85.2(6) . . . no
O30 Mo11 O17 Mo6 43.2(11) . . . no
O30 Mo11 O17 Mo10 -90.5(7) . . . no
O31 Mo11 O17 Mo6 -60.1(12) . . . no
O31 Mo11 O17 Mo10 166.2(7) . . . no
O40 Mo11 O17 Mo6 134.7(12) . . . no
O40 Mo11 O17 Mo10 1.0(6) . . . no
O41 Mo11 O17 Mo6 170.9(10) . . . no
O41 Mo11 O17 Mo10 37.2(15) . . . no
OW5 Mo11 O40 Mo10 -83.8(6) . . . no
OW5 Mo11 O40 Mo16 127.0(10) . . . no
O17 Mo11 O40 Mo10 -1.0(6) . . . no
O17 Mo11 O40 Mo16 -150.2(11) . . . no
O30 Mo11 O40 Mo10 95.0(7) . . . no
O30 Mo11 O40 Mo16 -54.3(10) . . . no
O31 Mo11 O40 Mo10 -41.2(19) . . . no
O31 Mo11 O40 Mo16 169.5(15) . . . no
O41 Mo11 O40 Mo10 -163.6(7) . . . no
O41 Mo11 O40 Mo16 47.2(9) . . . no
OW5 Mo11 O41 Mo12 -115(2) . . 7_555 no
O17 Mo11 O41 Mo12 -67(3) . . 7_555 no
O30 Mo11 O41 Mo12 60(2) . . 7_555 no
O31 Mo11 O41 Mo12 167(2) . . 7_555 no
O40 Mo11 O41 Mo12 -34(2) . . 7_555 no
O42 Mo12 O35 Mo7 -10(2) . . . no
O43 Mo12 O35 Mo7 157(2) . . . no
O44 Mo12 O35 Mo7 -101(2) . . . no
O41 Mo12 O35 Mo7 31(3) 7_555 . . no
O45 Mo12 O35 Mo7 66(2) 7_555 . . no
O35 Mo12 O42 Mo13 -21(2) . . . no
O44 Mo12 O42 Mo13 76(2) . . . no
O41 Mo12 O42 Mo13 176(2) 7_555 . . no
O45 Mo12 O42 Mo13 -100(2) 7_555 . . no
O35 Mo12 O41 Mo11 19(3) . 7_555 7_555 no
O42 Mo12 O41 Mo11 60(2) . 7_555 7_555 no
O43 Mo12 O41 Mo11 -106(2) . 7_555 7_555 no
O44 Mo12 O41 Mo11 150(2) . 7_555 7_555 no
O35 Mo12 O45 Mo16 -166(2) . 7_555 7_555 no
O42 Mo12 O45 Mo16 -81.9(19) . 7_555 7_555 no
O43 Mo12 O45 Mo16 97.5(19) . 7_555 7_555 no
OW6 Mo13 O36 Mo7 114.6(11) . . . no
OW6 Mo13 O36 Mo8 -84.7(8) . . . no
O37 Mo13 O36 Mo7 -166.4(13) . . . no
O37 Mo13 O36 Mo8 -5.7(6) . . . no
O42 Mo13 O36 Mo7 30.9(12) . . . no
O42 Mo13 O36 Mo8 -168.5(8) . . . no
O46 Mo13 O36 Mo7 -71.8(11) . . . no
O46 Mo13 O36 Mo8 88.9(8) . . . no
O48 Mo13 O36 Mo7 162.1(12) . . . no
O48 Mo13 O36 Mo8 -37.2(19) . . . no
OW6 Mo13 O37 Mo8 93.3(7) . . . no
OW6 Mo13 O37 Mo14 -91.2(11) . . . no
O36 Mo13 O37 Mo8 5.4(6) . . . no
O36 Mo13 O37 Mo14 -179.1(13) . . . no
O42 Mo13 O37 Mo8 45.6(14) . . . no
O42 Mo13 O37 Mo14 -138.9(12) . . . no
O46 Mo13 O37 Mo8 -87.8(7) . . . no
O46 Mo13 O37 Mo14 87.7(11) . . . no
O48 Mo13 O37 Mo8 172.3(7) . . . no
O48 Mo13 O37 Mo14 -12.2(12) . . . no
OW6 Mo13 O42 Mo12 -74(2) . . . no
O36 Mo13 O42 Mo12 10(2) . . . no
O37 Mo13 O42 Mo12 -27(3) . . . no
O46 Mo13 O42 Mo12 105(2) . . . no
O48 Mo13 O42 Mo12 -150.4(19) . . . no
OW6 Mo13 O48 Mo17 127(2) . . . no
O36 Mo13 O48 Mo17 79(3) . . . no
O37 Mo13 O48 Mo17 50(2) . . . no
O42 Mo13 O48 Mo17 -153.0(19) . . . no
O46 Mo13 O48 Mo17 -47(2) . . . no
O32 Mo14 O23 M04 -48.5(13) . . . no
O32 Mo14 O23 Mo8 84.9(6) . . . no
O32 Mo14 O23 Mo9 -174.8(6) . . . no
O33 Mo14 O23 M04 52.5(12) . . . no
O33 Mo14 O23 Mo8 -174.1(6) . . . no
O33 Mo14 O23 Mo9 -73.8(5) . . . no
O37 Mo14 O23 M04 -149.3(13) . . . no
O37 Mo14 O23 Mo8 -15.9(5) . . . no
O37 Mo14 O23 Mo9 84.4(5) . . . no
O38 Mo14 O23 M04 125.5(13) . . . no
O38 Mo14 O23 Mo8 -101.1(6) . . . no
O38 Mo14 O23 Mo9 -0.8(4) . . . no
O49 Mo14 O23 M04 169.9(12) . . . no
O49 Mo14 O23 Mo8 -56.7(16) . . . no
O49 Mo14 O23 Mo9 43.7(15) . . . no
O23 Mo14 O33 Mo15 94.9(6) . . . no
O32 Mo14 O33 Mo15 -172.8(6) . . . no
O37 Mo14 O33 Mo15 49.9(12) . . . no
O38 Mo14 O33 Mo15 23.0(5) . . . no
O49 Mo14 O33 Mo15 -63.1(7) . . . no
O23 Mo14 O37 Mo8 17.5(6) . . . no
O23 Mo14 O37 Mo13 -157.9(12) . . . no
O32 Mo14 O37 Mo8 -71.1(7) . . . no
O32 Mo14 O37 Mo13 113.5(11) . . . no
O33 Mo14 O37 Mo8 66.2(13) . . . no
O33 Mo14 O37 Mo13 -109.2(12) . . . no
O38 Mo14 O37 Mo8 92.4(7) . . . no
O38 Mo14 O37 Mo13 -83.0(11) . . . no
O49 Mo14 O37 Mo8 -178.2(7) . . . no
O49 Mo14 O37 Mo13 6.4(11) . . . no
O23 Mo14 O38 Mo9 1.0(6) . . . no
O23 Mo14 O38 Mo15 -111.6(5) . . . no
O33 Mo14 O38 Mo9 95.6(7) . . . no
O33 Mo14 O38 Mo15 -17.0(4) . . . no
O37 Mo14 O38 Mo9 -71.3(6) . . . no
O37 Mo14 O38 Mo15 176.1(5) . . . no
O49 Mo14 O38 Mo9 -162.2(7) . . . no
O49 Mo14 O38 Mo15 85.3(5) . . . no
O23 Mo14 O49 Mo17 23(3) . . . no
O32 Mo14 O49 Mo17 -116.8(18) . . . no
O33 Mo14 O49 Mo17 137.9(18) . . . no
O37 Mo14 O49 Mo17 -15.1(19) . . . no
O38 Mo14 O49 Mo17 64.7(19) . . . no
O33 Mo15 O24 Mo5 -48.4(11) . . . no
O33 Mo15 O24 Mo9 73.9(5) . . . no
O33 Mo15 O24 Mo10 175.5(5) . . . no
O34 Mo15 O24 Mo5 48.6(11) . . . no
O34 Mo15 O24 Mo9 170.8(6) . . . no
O34 Mo15 O24 Mo10 -87.5(6) . . . no
O38 Mo15 O24 Mo5 -121.4(12) . . . no
O38 Mo15 O24 Mo9 0.9(5) . . . no
O38 Mo15 O24 Mo10 102.6(5) . . . no
O39 Mo15 O24 Mo5 151.0(12) . . . no
O39 Mo15 O24 Mo9 -86.7(5) . . . no
O39 Mo15 O24 Mo10 14.9(5) . . . no
O50 Mo15 O24 Mo5 -171.0(11) . . . no
O50 Mo15 O24 Mo9 -48.7(16) . . . no
O50 Mo15 O24 Mo10 52.9(15) . . . no
O24 Mo15 O33 Mo14 -95.7(6) . . . no
O34 Mo15 O33 Mo14 171.6(6) . . . no
O38 Mo15 O33 Mo14 -23.0(5) . . . no
O39 Mo15 O33 Mo14 -54.4(13) . . . no
O50 Mo15 O33 Mo14 63.1(7) . . . no
O24 Mo15 O38 Mo9 -1.2(6) . . . no
O24 Mo15 O38 Mo14 112.5(5) . . . no
O33 Mo15 O38 Mo9 -96.7(7) . . . no
O33 Mo15 O38 Mo14 17.0(4) . . . no
O39 Mo15 O38 Mo9 69.1(7) . . . no
O39 Mo15 O38 Mo14 -177.2(5) . . . no
O50 Mo15 O38 Mo9 160.2(7) . . . no
O50 Mo15 O38 Mo14 -86.1(6) . . . no
O24 Mo15 O39 Mo10 -16.1(5) . . . no
O24 Mo15 O39 Mo16 148.6(11) . . . no
O33 Mo15 O39 Mo10 -61.2(13) . . . no
O33 Mo15 O39 Mo16 103.6(11) . . . no
O34 Mo15 O39 Mo10 71.8(7) . . . no
O34 Mo15 O39 Mo16 -123.5(10) . . . no
O38 Mo15 O39 Mo10 -91.5(6) . . . no
O38 Mo15 O39 Mo16 73.2(10) . . . no
O50 Mo15 O39 Mo10 178.8(7) . . . no
O50 Mo15 O39 Mo16 -16.5(10) . . . no
O24 Mo15 O50 Mo18 -12(3) . . . no
O33 Mo15 O50 Mo18 -132.1(17) . . . no
O34 Mo15 O50 Mo18 126.7(17) . . . no
O38 Mo15 O50 Mo18 -58.7(17) . . . no
O39 Mo15 O50 Mo18 23.3(17) . . . no
OW7 Mo16 O39 Mo10 -96.4(6) . . . no
OW7 Mo16 O39 Mo15 98.3(10) . . . no
O40 Mo16 O39 Mo10 -9.8(5) . . . no
O40 Mo16 O39 Mo15 -175.1(11) . . . no
O45 Mo16 O39 Mo10 -56.0(12) . . . no
O45 Mo16 O39 Mo15 138.6(11) . . . no
O47 Mo16 O39 Mo10 84.3(7) . . . no
O47 Mo16 O39 Mo15 -81.1(10) . . . no
O51 Mo16 O39 Mo10 -174.8(7) . . . no
O51 Mo16 O39 Mo15 19.9(10) . . . no
OW7 Mo16 O40 Mo10 89.8(7) . . . no
OW7 Mo16 O40 Mo11 -121.8(9) . . . no
O39 Mo16 O40 Mo10 10.3(6) . . . no
O39 Mo16 O40 Mo11 158.7(10) . . . no
O45 Mo16 O40 Mo10 168.9(7) . . . no
O45 Mo16 O40 Mo11 -42.7(9) . . . no
O47 Mo16 O40 Mo10 -86.8(8) . . . no
O47 Mo16 O40 Mo11 61.6(10) . . . no
O51 Mo16 O40 Mo10 44.6(16) . . . no
O51 Mo16 O40 Mo11 -167.1(11) . . . no
OW7 Mo16 O45 Mo12 95.4(18) . . 7_555 no
O39 Mo16 O45 Mo12 55(2) . . 7_555 no
O40 Mo16 O45 Mo12 13.2(18) . . 7_555 no
O47 Mo16 O45 Mo12 -84.1(19) . . 7_555 no
O51 Mo16 O45 Mo12 169.9(17) . . 7_555 no
OW7 Mo16 O51 Mo18 -132(2) . . . no
O39 Mo16 O51 Mo18 -54(2) . . . no
O40 Mo16 O51 Mo18 -86(3) . . . no
O45 Mo16 O51 Mo18 153(2) . . . no
O47 Mo16 O51 Mo18 45(2) . . . no
O48 Mo17 OW8 Mo18 -177.2(5) . . . no
O49 Mo17 OW8 Mo18 -97.5(4) . . . no
O53 Mo17 OW8 Mo18 -14.5(5) . . . no
O55 Mo17 OW8 Mo18 87.1(6) . . . no
OW8 Mo17 O48 Mo13 28(2) . . . no
O49 Mo17 O48 Mo13 -50(2) . . . no
O52 Mo17 O48 Mo13 -139(2) . . . no
O53 Mo17 O48 Mo13 -6(3) . . . no
O55 Mo17 O48 Mo13 116(2) . . . no
OW8 Mo17 O49 Mo14 -62.2(18) . . . no
O48 Mo17 O49 Mo14 22.6(18) . . . no
O52 Mo17 O49 Mo14 122.5(19) . . . no
O53 Mo17 O49 Mo14 -136.4(19) . . . no
OW8 Mo17 O53 Mo18 21.9(7) . . . no
O48 Mo17 O53 Mo18 57.2(15) . . . no
O49 Mo17 O53 Mo18 100.8(8) . . . no
O52 Mo17 O53 Mo18 -169.9(8) . . . no
O55 Mo17 O53 Mo18 -63.2(9) . . . no
O50 Mo18 OW8 Mo17 96.3(5) . . . no
O51 Mo18 OW8 Mo17 174.1(5) . . . no
O53 Mo18 OW8 Mo17 14.5(5) . . . no
O56 Mo18 OW8 Mo17 -89.7(6) . . . no
OW8 Mo18 O50 Mo15 58.8(17) . . . no
O51 Mo18 O50 Mo15 -26.3(17) . . . no
O53 Mo18 O50 Mo15 133.6(18) . . . no
O54 Mo18 O50 Mo15 -127.1(18) . . . no
OW8 Mo18 O51 Mo16 -27(2) . . . no
O50 Mo18 O51 Mo16 52(2) . . . no
O53 Mo18 O51 Mo16 13(3) . . . no
O54 Mo18 O51 Mo16 142(2) . . . no
O56 Mo18 O51 Mo16 -111(2) . . . no
OW8 Mo18 O53 Mo17 -22.0(7) . . . no
O50 Mo18 O53 Mo17 -102.4(8) . . . no
O51 Mo18 O53 Mo17 -63.1(14) . . . no
O54 Mo18 O53 Mo17 167.1(8) . . . no
O56 Mo18 O53 Mo17 58.6(9) . . . no
